data_4500360
loop_
_publ_author_name
'Nishiguchi, Noriaki'
'Sato, Tomohiro'
'Kinuta, Takafumi'
'Kuroda, Reiko'
'Matsubara, Yoshio'
'Imai, Yoshitane'

_publ_section_title
;
 Crystal Structures and Solid-State Optical Properties of Supramolecular
 Organic Fluorophore Composed of 1D Columnar Network Structure Consisting
 of Fluorescent 2-Naphthalenecarboxylic Acid
;
_journal_issue 3
_journal_name_full 'Crystal Growth &amp; Design'
_journal_page_first 827
_journal_paper_doi 10.1021/cg101480x
_journal_volume 11
_journal_year 2011
_chemical_formula_sum 'C20 H21 N O3'
_chemical_formula_weight 323.38
_chemical_name_systematic
;
 ?
;
_space_group_IT_number 14
_symmetry_cell_setting monoclinic
_symmetry_space_group_name_Hall '-P 2ybc'
_symmetry_space_group_name_H-M 'P 1 21/c 1'
_atom_sites_solution_hydrogens geom
_atom_sites_solution_primary direct
_atom_sites_solution_secondary difmap
_audit_creation_method SHELXL-97
_cell_angle_alpha 90.00
_cell_angle_beta 90.5240(10)
_cell_angle_gamma 90.00
_cell_formula_units_Z 4
_cell_length_a 7.2024(5)
_cell_length_b 6.0955(4)
_cell_length_c 37.705(3)
_cell_measurement_reflns_used 3293
_cell_measurement_temperature 115(2)
_cell_measurement_theta_max 27.89
_cell_measurement_theta_min 2.16
_cell_volume 1655.3(2)
_computing_structure_refinement 'SHELXL-97 (Sheldrick, 2008)'
_computing_structure_solution 'SHELXS-97 (Sheldrick, 2008)'
_diffrn_ambient_temperature 115(2)
_diffrn_measured_fraction_theta_full 0.964
_diffrn_measured_fraction_theta_max 0.964
_diffrn_measurement_device_type 'Bruker APEX'
_diffrn_measurement_method \w-scans
_diffrn_radiation_monochromator graphite
_diffrn_radiation_source 'fine-focus sealed tube'
_diffrn_radiation_type MoK\a
_diffrn_radiation_wavelength 0.71073
_diffrn_reflns_av_R_equivalents 0.0253
_diffrn_reflns_av_sigmaI/netI 0.0279
_diffrn_reflns_limit_h_max 9
_diffrn_reflns_limit_h_min -8
_diffrn_reflns_limit_k_max 7
_diffrn_reflns_limit_k_min -7
_diffrn_reflns_limit_l_max 49
_diffrn_reflns_limit_l_min -49
_diffrn_reflns_number 13966
_diffrn_reflns_theta_full 27.89
_diffrn_reflns_theta_max 27.89
_diffrn_reflns_theta_min 2.16
_exptl_absorpt_coefficient_mu 0.087
_exptl_absorpt_correction_T_max 0.9828
_exptl_absorpt_correction_T_min 0.9537
_exptl_absorpt_correction_type empirical
_exptl_absorpt_process_details 'Bruker SADABS'
_exptl_crystal_colour colorless
_exptl_crystal_density_diffrn 1.298
_exptl_crystal_density_method 'not measured'
_exptl_crystal_description needle
_exptl_crystal_F_000 688
_exptl_crystal_size_max 0.55
_exptl_crystal_size_mid 0.20
_exptl_crystal_size_min 0.20
_refine_diff_density_max 0.371
_refine_diff_density_min -0.215
_refine_diff_density_rms 0.047
_refine_ls_extinction_method none
_refine_ls_goodness_of_fit_ref 1.013
_refine_ls_hydrogen_treatment constr
_refine_ls_matrix_type full
_refine_ls_number_parameters 220
_refine_ls_number_reflns 3813
_refine_ls_number_restraints 0
_refine_ls_restrained_S_all 1.013
_refine_ls_R_factor_all 0.0530
_refine_ls_R_factor_gt 0.0457
_refine_ls_shift/su_max 0.002
_refine_ls_shift/su_mean 0.001
_refine_ls_structure_factor_coef Fsqd
_refine_ls_weighting_details 'calc w=1/[\s^2^(Fo^2^)+(0.0606P)^2^+0.7655P] where P=(Fo^2^+2Fc^2^)/3'
_refine_ls_weighting_scheme calc
_refine_ls_wR_factor_gt 0.1147
_refine_ls_wR_factor_ref 0.1192
_reflns_number_gt 3293
_reflns_number_total 3813
_reflns_threshold_expression >2\s(I)
_cod_data_source_file cg101480x_si_001.cif
_cod_data_source_block imai021_3
_cod_original_cell_volume 1655.28(19)
_cod_original_sg_symbol_H-M P21/c
_cod_database_code 4500360

loop_
_symmetry_equiv_pos_as_xyz
'x, y, z'
'-x, y+1/2, -z+1/2'
'-x, -y, -z'
'x, -y-1/2, z-1/2'

loop_
_atom_site_label
_atom_site_type_symbol
_atom_site_fract_x
_atom_site_fract_y
_atom_site_fract_z
_atom_site_U_iso_or_equiv
_atom_site_adp_type
_atom_site_occupancy
_atom_site_symmetry_multiplicity
_atom_site_calc_flag
_atom_site_refinement_flags
C1 C 0.13141(17) 0.1707(2) 0.11997(3) 0.0167(3) Uani 1 1 d .
H1 H 0.0830 0.0266 0.1224 0.020 Uiso 1 1 calc R
C2 C 0.17288(18) 0.2915(2) 0.14975(3) 0.0178(3) Uani 1 1 d .
C3 C 0.24554(18) 0.5062(2) 0.14628(4) 0.0203(3) Uani 1 1 d .
H3 H 0.2681 0.5922 0.1669 0.024 Uiso 1 1 calc R
C4 C 0.28337(18) 0.5904(2) 0.11369(4) 0.0210(3) Uani 1 1 d .
H4 H 0.3381 0.7317 0.1119 0.025 Uiso 1 1 calc R
C5 C 0.2782(2) 0.5534(2) 0.04806(4) 0.0238(3) Uani 1 1 d .
H5 H 0.3368 0.6921 0.0455 0.029 Uiso 1 1 calc R
C6 C 0.2295(2) 0.4364(3) 0.01853(4) 0.0260(3) Uani 1 1 d .
H6 H 0.2540 0.4945 -0.0043 0.031 Uiso 1 1 calc R
C7 C 0.14338(19) 0.2303(2) 0.02171(4) 0.0237(3) Uani 1 1 d .
H7 H 0.1076 0.1517 0.0010 0.028 Uiso 1 1 calc R
C8 C 0.11092(18) 0.1424(2) 0.05442(3) 0.0199(3) Uani 1 1 d .
H8 H 0.0548 0.0018 0.0562 0.024 Uiso 1 1 calc R
C9 C 0.16002(17) 0.2586(2) 0.08568(3) 0.0165(3) Uani 1 1 d .
C10 C 0.24221(18) 0.4702(2) 0.08244(3) 0.0182(3) Uani 1 1 d .
C2A C 0.13614(18) 0.1947(2) 0.18564(3) 0.0194(3) Uani 1 1 d .
O2 O 0.17661(14) -0.00099(16) 0.19087(2) 0.0243(2) Uani 1 1 d .
O3 O 0.06470(16) 0.31999(18) 0.20870(3) 0.0294(3) Uani 1 1 d .
C11 C 0.71716(18) 0.8271(2) 0.16922(3) 0.0210(3) Uani 1 1 d .
C12 C 0.77790(18) 0.6651(2) 0.14584(4) 0.0213(3) Uani 1 1 d .
H12 H 0.8260 0.5313 0.1550 0.026 Uiso 1 1 calc R
C13 C 0.76883(18) 0.6971(2) 0.10957(3) 0.0199(3) Uani 1 1 d .
H13 H 0.8122 0.5864 0.0940 0.024 Uiso 1 1 calc R
C14 C 0.69606(17) 0.8919(2) 0.09590(3) 0.0181(3) Uani 1 1 d .
C15 C 0.63336(18) 1.0538(2) 0.11876(4) 0.0204(3) Uani 1 1 d .
H15 H 0.5829 1.1865 0.1096 0.024 Uiso 1 1 calc R
C16 C 0.64532(19) 1.0191(2) 0.15517(4) 0.0224(3) Uani 1 1 d .
H16 H 0.6030 1.1302 0.1708 0.027 Uiso 1 1 calc R
C17 C 0.7273(2) 0.7962(3) 0.20902(4) 0.0245(3) Uani 1 1 d .
H17 H 0.6976 0.9402 0.2203 0.029 Uiso 1 1 calc R
C18 C 0.5922(2) 0.6280(3) 0.22311(4) 0.0368(4) Uani 1 1 d .
H18A H 0.6151 0.4860 0.2118 0.055 Uiso 1 1 calc R
H18B H 0.4648 0.6753 0.2179 0.055 Uiso 1 1 calc R
H18C H 0.6090 0.6137 0.2488 0.055 Uiso 1 1 calc R
O19 O 0.69152(13) 0.90734(16) 0.05970(2) 0.0217(2) Uani 1 1 d .
C20 C 0.6275(2) 1.1101(2) 0.04522(4) 0.0257(3) Uani 1 1 d .
H20A H 0.4989 1.1354 0.0524 0.039 Uiso 1 1 calc R
H20B H 0.6337 1.1043 0.0193 0.039 Uiso 1 1 calc R
H20C H 0.7061 1.2300 0.0540 0.039 Uiso 1 1 calc R
N17 N 0.92004(16) 0.73352(19) 0.22024(3) 0.0202(3) Uani 1 1 d .
H17A H 0.9462 0.5966 0.2121 0.030 Uiso 1 1 calc R
H17B H 0.9285 0.7349 0.2443 0.030 Uiso 1 1 calc R
H17C H 1.0025 0.8310 0.2111 0.030 Uiso 1 1 calc R

loop_
_atom_site_aniso_label
_atom_site_aniso_U_11
_atom_site_aniso_U_22
_atom_site_aniso_U_33
_atom_site_aniso_U_23
_atom_site_aniso_U_13
_atom_site_aniso_U_12
C1 0.0163(6) 0.0153(6) 0.0185(6) 0.0001(5) 0.0014(5) -0.0009(5)
C2 0.0152(6) 0.0205(6) 0.0177(6) -0.0007(5) 0.0005(5) 0.0017(5)
C3 0.0184(6) 0.0203(7) 0.0224(7) -0.0060(5) 0.0002(5) -0.0013(5)
C4 0.0183(6) 0.0159(6) 0.0289(7) -0.0014(5) 0.0031(5) -0.0022(5)
C5 0.0241(7) 0.0202(7) 0.0273(7) 0.0072(6) 0.0038(6) 0.0008(5)
C6 0.0266(7) 0.0321(8) 0.0192(7) 0.0086(6) 0.0020(5) 0.0035(6)
C7 0.0217(7) 0.0324(8) 0.0169(6) -0.0021(6) -0.0013(5) 0.0015(6)
C8 0.0174(6) 0.0228(7) 0.0194(6) -0.0015(5) -0.0001(5) -0.0014(5)
C9 0.0132(6) 0.0182(6) 0.0182(6) 0.0000(5) 0.0015(5) 0.0015(5)
C10 0.0149(6) 0.0182(6) 0.0217(6) 0.0016(5) 0.0014(5) 0.0019(5)
C2A 0.0184(6) 0.0236(7) 0.0162(6) -0.0018(5) -0.0014(5) -0.0007(5)
O2 0.0299(5) 0.0220(5) 0.0210(5) 0.0023(4) 0.0041(4) 0.0006(4)
O3 0.0437(7) 0.0300(6) 0.0147(5) -0.0008(4) 0.0041(4) 0.0109(5)
C11 0.0186(6) 0.0273(7) 0.0172(6) 0.0004(5) -0.0003(5) 0.0005(5)
C12 0.0203(7) 0.0220(7) 0.0215(7) 0.0030(5) -0.0011(5) 0.0016(5)
C13 0.0178(6) 0.0216(7) 0.0202(6) -0.0027(5) 0.0009(5) 0.0001(5)
C14 0.0143(6) 0.0238(7) 0.0163(6) 0.0014(5) -0.0008(5) -0.0030(5)
C15 0.0193(7) 0.0207(6) 0.0211(6) 0.0018(5) -0.0014(5) 0.0017(5)
C16 0.0227(7) 0.0244(7) 0.0200(6) -0.0043(5) 0.0009(5) 0.0028(5)
C17 0.0250(7) 0.0314(8) 0.0170(6) 0.0001(6) 0.0003(5) 0.0036(6)
C18 0.0311(8) 0.0582(11) 0.0211(7) 0.0048(7) 0.0024(6) -0.0109(8)
O19 0.0238(5) 0.0260(5) 0.0153(5) 0.0017(4) 0.0002(4) 0.0009(4)
C20 0.0251(7) 0.0315(8) 0.0206(7) 0.0069(6) -0.0010(5) 0.0036(6)
N17 0.0244(6) 0.0220(6) 0.0142(5) 0.0016(4) 0.0005(4) 0.0001(4)

loop_
_atom_type_symbol
_atom_type_description
_atom_type_scat_dispersion_real
_atom_type_scat_dispersion_imag
_atom_type_scat_source
C C 0.0033 0.0016 'International Tables Vol C Tables 4.2.6.8 and 6.1.1.4'
H H 0.0000 0.0000 'International Tables Vol C Tables 4.2.6.8 and 6.1.1.4'
N N 0.0061 0.0033 'International Tables Vol C Tables 4.2.6.8 and 6.1.1.4'
O O 0.0106 0.0060 'International Tables Vol C Tables 4.2.6.8 and 6.1.1.4'

loop_
_geom_angle_atom_site_label_1
_geom_angle_atom_site_label_2
_geom_angle_atom_site_label_3
_geom_angle
C2 C1 C9 120.75(12)
C1 C2 C3 119.85(12)
C1 C2 C2A 119.16(12)
C3 C2 C2A 120.97(12)
C4 C3 C2 120.60(12)
C3 C4 C10 120.90(12)
C6 C5 C10 120.71(13)
C5 C6 C7 120.50(13)
C8 C7 C6 120.39(13)
C7 C8 C9 120.75(13)
C1 C9 C8 122.21(12)
C1 C9 C10 119.00(12)
C8 C9 C10 118.80(12)
C4 C10 C5 122.46(12)
C4 C10 C9 118.74(12)
C5 C10 C9 118.80(12)
O2 C2A O3 124.35(13)
O2 C2A C2 118.49(12)
O3 C2A C2 117.16(12)
C16 C11 C12 118.35(12)
C16 C11 C17 119.98(13)
C12 C11 C17 121.67(13)
C13 C12 C11 120.83(13)
C12 C13 C14 119.98(12)
O19 C14 C15 124.42(12)
O19 C14 C13 115.64(12)
C15 C14 C13 119.94(12)
C14 C15 C16 119.15(13)
C11 C16 C15 121.75(13)
N17 C17 C18 109.01(12)
N17 C17 C11 110.36(11)
C18 C17 C11 114.04(12)
C14 O19 C20 116.51(11)

loop_
_geom_bond_atom_site_label_1
_geom_bond_atom_site_label_2
_geom_bond_distance
C1 C2 1.3733(18)
C1 C9 1.4160(17)
C2 C3 1.4161(19)
C2 C2A 1.5020(18)
C3 C4 1.362(2)
C4 C10 1.4167(19)
C5 C6 1.365(2)
C5 C10 1.4180(19)
C6 C7 1.407(2)
C7 C8 1.3670(19)
C8 C9 1.4171(18)
C9 C10 1.4251(18)
C2A O2 1.2431(17)
C2A O3 1.2700(16)
C11 C16 1.383(2)
C11 C12 1.3967(19)
C11 C17 1.5139(18)
C12 C13 1.3823(18)
C13 C14 1.3945(19)
C14 O19 1.3684(15)
C14 C15 1.3885(19)
C15 C16 1.3908(19)
C17 N17 1.4971(18)
C17 C18 1.513(2)
O19 C20 1.4261(17)
